data_7026581
loop_
_publ_author_name
'Cousins, David M.'
'Davidson, Matthew G.'
'Garc\'ia-Viv\'o, Daniel'
'Mahon, Mary F.'

_publ_section_title
;
 Structural diversity in polyamine Lewis base stabilised lithium
 aryloxides.
;
_journal_issue 35
_journal_name_full 'Dalton transactions (Cambridge, England : 2003)'
_journal_page_first 8203
_journal_page_last 8209
_journal_paper_doi 10.1039/c0dt00522c
_journal_volume 39
_journal_year 2010
_chemical_compound_source 'synthesis as described'
_chemical_formula_moiety 'C30 H54 Li2 N4 O2'
_chemical_formula_sum 'C30 H54 Li2 N4 O2'
_chemical_formula_weight 516.65
_chemical_name_systematic
;
?
;
_space_group_IT_number 15
_symmetry_cell_setting monoclinic
_symmetry_space_group_name_Hall '-C 2yc'
_symmetry_space_group_name_H-M 'C 1 2/c 1'
_atom_sites_solution_hydrogens geom
_atom_sites_solution_primary direct
_atom_sites_solution_secondary difmap
_audit_conform_dict_location ftp://ftp.iucr.org/pub/cif_core.dic
_audit_conform_dict_name cif_core.dic
_audit_conform_dict_version 2.3
_audit_creation_date 2008-02-25T12:25:39-00:00
_audit_creation_method 'WinGX routine CIF_UPDATE'
_cell_angle_alpha 90
_cell_angle_beta 127.9150(10)
_cell_angle_gamma 90
_cell_formula_units_Z 4
_cell_length_a 25.1200(5)
_cell_length_b 8.9500(2)
_cell_length_c 18.7080(5)
_cell_measurement_reflns_used 10799
_cell_measurement_temperature 150(2)
_cell_measurement_theta_max 27.485
_cell_measurement_theta_min 3.513
_cell_measurement_wavelength 0.71073
_cell_volume 3318.22(14)
_computing_cell_refinement 'HKL Scalepack (Otwinowski & Minor 1997)'
_computing_data_collection 'Collect (Bruker AXS BV, 1997-2004)'
_computing_data_reduction 'HKL Denzo and Scalepack (Otwinowski & Minor 1997)'
_computing_structure_refinement 'SHELXL-97 (Sheldrick, 1997)'
_diffrn_ambient_temperature 150(2)
_diffrn_detector_area_resol_mean 9
_diffrn_measured_fraction_theta_full 0.987
_diffrn_measured_fraction_theta_max 0.987
_diffrn_measurement_device '95mm CCD camera on \k-goniostat'
_diffrn_measurement_device_type KappaCCD
_diffrn_measurement_method CCD
_diffrn_orient_matrix_type 'by Bruker AXS Collect from scalepack cell'
_diffrn_orient_matrix_UB_11 -0.0335303
_diffrn_orient_matrix_UB_12 -0.069
_diffrn_orient_matrix_UB_13 -0.0501592
_diffrn_orient_matrix_UB_21 0.0317868
_diffrn_orient_matrix_UB_22 -0.0855687
_diffrn_orient_matrix_UB_23 0.0331293
_diffrn_orient_matrix_UB_31 -0.0202855
_diffrn_orient_matrix_UB_32 -0.0200322
_diffrn_orient_matrix_UB_33 0.0312575
_diffrn_radiation_monochromator graphite
_diffrn_radiation_type MoK\a
_diffrn_radiation_wavelength 0.71073
_diffrn_reflns_av_R_equivalents 0.0454
_diffrn_reflns_av_unetI/netI 0.0418
_diffrn_reflns_limit_h_max 31
_diffrn_reflns_limit_h_min -32
_diffrn_reflns_limit_k_max 11
_diffrn_reflns_limit_k_min -11
_diffrn_reflns_limit_l_max 24
_diffrn_reflns_limit_l_min -24
_diffrn_reflns_number 14427
_diffrn_reflns_theta_full 27.5
_diffrn_reflns_theta_max 27.5
_diffrn_reflns_theta_min 3.83
_exptl_absorpt_coefficient_mu 0.063
_exptl_absorpt_correction_type none
_exptl_crystal_colour colourless
_exptl_crystal_density_diffrn 1.034
_exptl_crystal_density_method 'not measured'
_exptl_crystal_description Block
_exptl_crystal_F_000 1136
_exptl_crystal_size_max 0.5
_exptl_crystal_size_mid 0.4
_exptl_crystal_size_min 0.4
_refine_diff_density_max 0.194
_refine_diff_density_min -0.199
_refine_diff_density_rms 0.039
_refine_ls_extinction_method none
_refine_ls_goodness_of_fit_ref 1.033
_refine_ls_matrix_type full
_refine_ls_number_parameters 177
_refine_ls_number_reflns 3765
_refine_ls_number_restraints 0
_refine_ls_restrained_S_all 1.033
_refine_ls_R_factor_all 0.0767
_refine_ls_R_factor_gt 0.0503
_refine_ls_shift/su_max 0
_refine_ls_shift/su_mean 0
_refine_ls_structure_factor_coef Fsqd
_refine_ls_weighting_details 'calc w=1/[\s^2^(Fo^2^)+(0.0665P)^2^+1.3134P] where P=(Fo^2^+2Fc^2^)/3'
_refine_ls_weighting_scheme calc
_refine_ls_wR_factor_gt 0.1243
_refine_ls_wR_factor_ref 0.1383
_reflns_number_gt 2727
_reflns_number_total 3766
_reflns_threshold_expression >2sigma(I)
_cod_data_source_file c0dt00522c.txt
_cod_data_source_block Compound_1b_k08mgd06
_cod_original_cell_volume 3318.21(13)
_cod_original_sg_symbol_H-M 'C 2/c'
_cod_database_code 7026581

loop_
_symmetry_equiv_pos_as_xyz
'x, y, z'
'-x, y, -z+1/2'
'x+1/2, y+1/2, z'
'-x+1/2, y+1/2, -z+1/2'
'-x, -y, -z'
'x, -y, z-1/2'
'-x+1/2, -y+1/2, -z'
'x+1/2, -y+1/2, z-1/2'

loop_
_atom_site_label
_atom_site_type_symbol
_atom_site_fract_x
_atom_site_fract_y
_atom_site_fract_z
_atom_site_U_iso_or_equiv
_atom_site_adp_type
_atom_site_occupancy
_atom_site_symmetry_multiplicity
_atom_site_calc_flag
_atom_site_refinement_flags
C1 C 0.38838(9) 0.57915(18) 0.57033(14) 0.0540(5) Uani 1 1 d .
H17A H 0.3469 0.6354 0.5267 0.081 Uiso 1 1 calc R
H17B H 0.4205 0.5957 0.5578 0.081 Uiso 1 1 calc R
H17C H 0.4083 0.6131 0.6319 0.081 Uiso 1 1 calc R
C2 C 0.32079(7) 0.39869(18) 0.57471(11) 0.0410(4) Uani 1 1 d .
H12A H 0.3367 0.4409 0.6332 0.061 Uiso 1 1 calc R
H12B H 0.3118 0.2918 0.5735 0.061 Uiso 1 1 calc R
H12C H 0.2792 0.4495 0.5258 0.061 Uiso 1 1 calc R
C3 C 0.34792(8) 0.36418(19) 0.47261(11) 0.0442(4) Uani 1 1 d .
H16A H 0.3763 0.4063 0.4574 0.053 Uiso 1 1 calc R
H16B H 0.3012 0.4 0.4266 0.053 Uiso 1 1 calc R
C4 C 0.34890(8) 0.19618(19) 0.46828(10) 0.0443(4) Uani 1 1 d .
H14A H 0.3176 0.1539 0.4784 0.053 Uiso 1 1 calc R
H14B H 0.3329 0.1656 0.4071 0.053 Uiso 1 1 calc R
C5 C 0.46101(8) 0.1720(2) 0.51234(11) 0.0471(4) Uani 1 1 d .
H13A H 0.4408 0.1352 0.4512 0.071 Uiso 1 1 calc R
H13B H 0.5051 0.1245 0.5557 0.071 Uiso 1 1 calc R
H13C H 0.4668 0.2805 0.5142 0.071 Uiso 1 1 calc R
C6 C 0.41355(11) -0.02847(19) 0.53902(13) 0.0613(5) Uani 1 1 d .
H18A H 0.3984 -0.0703 0.4808 0.092 Uiso 1 1 calc R
H18B H 0.3817 -0.0565 0.5506 0.092 Uiso 1 1 calc R
H18C H 0.4584 -0.0677 0.5876 0.092 Uiso 1 1 calc R
C10 C 0.59539(6) 0.23085(15) 0.72710(9) 0.0287(3) Uani 1 1 d .
C11 C 0.62921(6) 0.09270(15) 0.74685(9) 0.0308(3) Uani 1 1 d .
C12 C 0.67688(7) 0.07508(15) 0.73216(9) 0.0304(3) Uani 1 1 d .
H5 H 0.6988 -0.0187 0.7454 0.036 Uiso 1 1 calc R
C13 C 0.69356(6) 0.18914(15) 0.69897(9) 0.0296(3) Uani 1 1 d .
C14 C 0.65966(6) 0.32429(15) 0.67920(9) 0.0309(3) Uani 1 1 d .
H7 H 0.67 0.4041 0.6561 0.037 Uiso 1 1 calc R
C15 C 0.61136(6) 0.34690(15) 0.69201(9) 0.0306(3) Uani 1 1 d .
C16 C 0.61299(9) -0.03408(19) 0.78318(13) 0.0492(4) Uani 1 1 d .
H15A H 0.5785 -0.002 0.789 0.074 Uiso 0.5 1 calc PR
H15B H 0.6539 -0.0638 0.8427 0.074 Uiso 0.5 1 calc PR
H15C H 0.596 -0.1191 0.7415 0.074 Uiso 0.5 1 calc PR
H15D H 0.6404 -0.1213 0.7932 0.074 Uiso 0.5 1 calc PR
H15E H 0.5651 -0.0595 0.7394 0.074 Uiso 0.5 1 calc PR
H15F H 0.6229 -0.0042 0.8407 0.074 Uiso 0.5 1 calc PR
C17 C 0.74631(7) 0.16807(17) 0.68521(11) 0.0402(4) Uani 1 1 d .
H10A H 0.7903 0.2005 0.7397 0.06 Uiso 1 1 calc R
H10B H 0.7343 0.2277 0.6333 0.06 Uiso 1 1 calc R
H10C H 0.7486 0.0623 0.6738 0.06 Uiso 1 1 calc R
C18 C 0.57474(8) 0.49397(17) 0.66791(11) 0.0411(4) Uani 1 1 d .
H11A H 0.5428 0.4895 0.6815 0.062 Uiso 0.5 1 calc PR
H11B H 0.5502 0.5139 0.6032 0.062 Uiso 0.5 1 calc PR
H11C H 0.6074 0.5741 0.7034 0.062 Uiso 0.5 1 calc PR
H11D H 0.5908 0.5622 0.6439 0.062 Uiso 0.5 1 calc PR
H11E H 0.5834 0.5378 0.7222 0.062 Uiso 0.5 1 calc PR
H11F H 0.5262 0.4775 0.622 0.062 Uiso 0.5 1 calc PR
O1 O 0.54967(5) 0.25028(11) 0.74033(6) 0.0343(3) Uani 1 1 d .
N1 N 0.37261(6) 0.41947(13) 0.56232(8) 0.0357(3) Uani 1 1 d .
N2 N 0.41673(6) 0.13547(14) 0.53617(8) 0.0392(3) Uani 1 1 d .
Li1 Li 0.45460(11) 0.2582(3) 0.66223(16) 0.0319(5) Uani 1 1 d .

loop_
_atom_site_aniso_label
_atom_site_aniso_U_11
_atom_site_aniso_U_22
_atom_site_aniso_U_33
_atom_site_aniso_U_23
_atom_site_aniso_U_13
_atom_site_aniso_U_12
C1 0.0467(9) 0.0377(9) 0.0704(13) 0.0111(8) 0.0323(9) 0.0049(7)
C2 0.0331(8) 0.0486(9) 0.0398(9) 0.0081(7) 0.0217(7) 0.0063(7)
C3 0.0377(8) 0.0596(10) 0.0323(8) 0.0144(7) 0.0200(7) 0.0099(7)
C4 0.0370(8) 0.0610(10) 0.0287(8) -0.0065(7) 0.0170(7) -0.0070(7)
C5 0.0435(9) 0.0564(10) 0.0393(9) -0.0094(7) 0.0244(8) -0.0009(7)
C6 0.0983(15) 0.0412(9) 0.0507(11) -0.0058(8) 0.0489(12) -0.0026(9)
C10 0.0233(6) 0.0401(7) 0.0232(7) -0.0033(5) 0.0146(6) -0.0021(5)
C11 0.0292(7) 0.0362(7) 0.0277(7) 0.0008(5) 0.0178(6) -0.0017(6)
C12 0.0289(7) 0.0327(7) 0.0285(7) -0.0011(5) 0.0170(6) 0.0012(5)
C13 0.0261(6) 0.0364(7) 0.0267(7) -0.0036(5) 0.0164(6) -0.0018(6)
C14 0.0290(7) 0.0353(7) 0.0295(7) 0.0019(5) 0.0186(6) -0.0026(6)
C15 0.0253(6) 0.0354(7) 0.0282(7) -0.0001(5) 0.0151(6) 0.0010(6)
C16 0.0545(10) 0.0479(9) 0.0616(11) 0.0129(8) 0.0440(9) 0.0044(8)
C17 0.0376(8) 0.0442(8) 0.0498(10) 0.0013(7) 0.0325(8) 0.0013(7)
C18 0.0365(8) 0.0416(8) 0.0474(9) 0.0054(7) 0.0269(7) 0.0055(6)
O1 0.0283(5) 0.0475(6) 0.0332(6) -0.0013(4) 0.0219(5) 0.0000(4)
N1 0.0316(6) 0.0362(6) 0.0362(7) 0.0060(5) 0.0193(6) 0.0017(5)
N2 0.0454(7) 0.0395(7) 0.0296(7) -0.0033(5) 0.0216(6) -0.0010(6)
Li1 0.0303(11) 0.0361(12) 0.0301(12) 0.0013(9) 0.0189(10) -0.0010(9)

loop_
_atom_type_symbol
_atom_type_description
_atom_type_scat_dispersion_real
_atom_type_scat_dispersion_imag
_atom_type_scat_source
C C 0.0033 0.0016 'International Tables Vol C Tables 4.2.6.8 and 6.1.1.4'
H H 0 0 'International Tables Vol C Tables 4.2.6.8 and 6.1.1.4'
O O 0.0106 0.006 'International Tables Vol C Tables 4.2.6.8 and 6.1.1.4'
N N 0.0061 0.0033 'International Tables Vol C Tables 4.2.6.8 and 6.1.1.4'
Li Li -0.0003 0.0001 'International Tables Vol C Tables 4.2.6.8 and 6.1.1.4'

loop_
_geom_angle_atom_site_label_1
_geom_angle_atom_site_label_2
_geom_angle_atom_site_label_3
_geom_angle
_geom_angle_site_symmetry_1
_geom_angle_site_symmetry_3
N1 C1 H17A 109.5 . .
N1 C1 H17B 109.5 . .
H17A C1 H17B 109.5 . .
N1 C1 H17C 109.5 . .
H17A C1 H17C 109.5 . .
H17B C1 H17C 109.5 . .
N1 C2 H12A 109.5 . .
N1 C2 H12B 109.5 . .
H12A C2 H12B 109.5 . .
N1 C2 H12C 109.5 . .
H12A C2 H12C 109.5 . .
H12B C2 H12C 109.5 . .
N1 C3 C4 112.79(12) . .
N1 C3 H16A 109 . .
C4 C3 H16A 109 . .
N1 C3 H16B 109 . .
C4 C3 H16B 109 . .
H16A C3 H16B 107.8 . .
N2 C4 C3 111.82(13) . .
N2 C4 H14A 109.3 . .
C3 C4 H14A 109.3 . .
N2 C4 H14B 109.3 . .
C3 C4 H14B 109.3 . .
H14A C4 H14B 107.9 . .
N2 C5 H13A 109.5 . .
N2 C5 H13B 109.5 . .
H13A C5 H13B 109.5 . .
N2 C5 H13C 109.5 . .
H13A C5 H13C 109.5 . .
H13B C5 H13C 109.5 . .
N2 C6 H18A 109.5 . .
N2 C6 H18B 109.5 . .
H18A C6 H18B 109.5 . .
N2 C6 H18C 109.5 . .
H18A C6 H18C 109.5 . .
H18B C6 H18C 109.5 . .
O1 C10 C15 121.07(12) . .
O1 C10 C11 121.04(12) . .
C15 C10 C11 117.89(11) . .
C12 C11 C10 119.91(12) . .
C12 C11 C16 120.60(13) . .
C10 C11 C16 119.49(12) . .
C13 C12 C11 122.56(12) . .
C13 C12 H5 118.7 . .
C11 C12 H5 118.7 . .
C12 C13 C14 117.05(12) . .
C12 C13 C17 121.54(12) . .
C14 C13 C17 121.41(12) . .
C15 C14 C13 122.52(12) . .
C15 C14 H7 118.7 . .
C13 C14 H7 118.7 . .
C14 C15 C10 120.07(12) . .
C14 C15 C18 120.86(12) . .
C10 C15 C18 119.07(12) . .
C11 C16 H15A 109.5 . .
C11 C16 H15B 109.5 . .
H15A C16 H15B 109.5 . .
C11 C16 H15C 109.5 . .
H15A C16 H15C 109.5 . .
H15B C16 H15C 109.5 . .
C11 C16 H15D 109.5 . .
H15A C16 H15D 141.1 . .
H15B C16 H15D 56.3 . .
H15C C16 H15D 56.3 . .
C11 C16 H15E 109.5 . .
H15A C16 H15E 56.3 . .
H15B C16 H15E 141.1 . .
H15C C16 H15E 56.3 . .
H15D C16 H15E 109.5 . .
C11 C16 H15F 109.5 . .
H15A C16 H15F 56.3 . .
H15B C16 H15F 56.3 . .
H15C C16 H15F 141.1 . .
H15D C16 H15F 109.5 . .
H15E C16 H15F 109.5 . .
C13 C17 H10A 109.5 . .
C13 C17 H10B 109.5 . .
H10A C17 H10B 109.5 . .
C13 C17 H10C 109.5 . .
H10A C17 H10C 109.5 . .
H10B C17 H10C 109.5 . .
C15 C18 H11A 109.5 . .
C15 C18 H11B 109.5 . .
H11A C18 H11B 109.5 . .
C15 C18 H11C 109.5 . .
H11A C18 H11C 109.5 . .
H11B C18 H11C 109.5 . .
C15 C18 H11D 109.5 . .
H11A C18 H11D 141.1 . .
H11B C18 H11D 56.3 . .
H11C C18 H11D 56.3 . .
C15 C18 H11E 109.5 . .
H11A C18 H11E 56.3 . .
H11B C18 H11E 141.1 . .
H11C C18 H11E 56.3 . .
H11D C18 H11E 109.5 . .
C15 C18 H11F 109.5 . .
H11A C18 H11F 56.3 . .
H11B C18 H11F 56.3 . .
H11C C18 H11F 141.1 . .
H11D C18 H11F 109.5 . .
H11E C18 H11F 109.5 . .
C10 O1 Li1 133.62(11) . .
C10 O1 Li1 138.83(11) . 2_656
Li1 O1 Li1 87.17(11) . 2_656
C1 N1 C2 108.52(12) . .
C1 N1 C3 110.02(13) . .
C2 N1 C3 110.14(12) . .
C1 N1 Li1 119.17(11) . .
C2 N1 Li1 103.59(10) . .
C3 N1 Li1 105.07(11) . .
C4 N2 C5 110.40(12) . .
C4 N2 C6 109.91(14) . .
C5 N2 C6 107.52(13) . .
C4 N2 Li1 104.38(11) . .
C5 N2 Li1 107.65(11) . .
C6 N2 Li1 116.90(12) . .
O1 Li1 O1 92.67(11) . 2_656
O1 Li1 N2 108.48(11) . .
O1 Li1 N2 139.91(12) 2_656 .
O1 Li1 N1 137.98(12) . .
O1 Li1 N1 105.00(11) 2_656 .
N2 Li1 N1 81.90(9) . .
O1 Li1 Li1 46.52(8) . 2_656
O1 Li1 Li1 46.31(8) 2_656 2_656
N2 Li1 Li1 144.31(10) . 2_656
N1 Li1 Li1 133.72(9) . 2_656

loop_
_geom_bond_atom_site_label_1
_geom_bond_atom_site_label_2
_geom_bond_distance
_geom_bond_site_symmetry_2
C1 N1 1.4659(19) .
C1 H17A 0.98 .
C1 H17B 0.98 .
C1 H17C 0.98 .
C2 N1 1.4673(18) .
C2 H12A 0.98 .
C2 H12B 0.98 .
C2 H12C 0.98 .
C3 N1 1.472(2) .
C3 C4 1.507(2) .
C3 H16A 0.99 .
C3 H16B 0.99 .
C4 N2 1.467(2) .
C4 H14A 0.99 .
C4 H14B 0.99 .
C5 N2 1.467(2) .
C5 H13A 0.98 .
C5 H13B 0.98 .
C5 H13C 0.98 .
C6 N2 1.472(2) .
C6 H18A 0.98 .
C6 H18B 0.98 .
C6 H18C 0.98 .
C10 O1 1.3267(15) .
C10 C15 1.4122(19) .
C10 C11 1.4146(19) .
C11 C12 1.3925(18) .
C11 C16 1.502(2) .
C12 C13 1.3867(19) .
C12 H5 0.95 .
C13 C14 1.3921(19) .
C13 C17 1.5089(18) .
C14 C15 1.3884(18) .
C14 H7 0.95 .
C15 C18 1.5074(19) .
C16 H15A 0.98 .
C16 H15B 0.98 .
C16 H15C 0.98 .
C16 H15D 0.98 .
C16 H15E 0.98 .
C16 H15F 0.98 .
C17 H10A 0.98 .
C17 H10B 0.98 .
C17 H10C 0.98 .
C18 H11A 0.98 .
C18 H11B 0.98 .
C18 H11C 0.98 .
C18 H11D 0.98 .
C18 H11E 0.98 .
C18 H11F 0.98 .
O1 Li1 1.885(2) .
O1 Li1 1.892(2) 2_656
N1 Li1 2.256(3) .
N2 Li1 2.217(3) .
Li1 O1 1.892(2) 2_656
Li1 Li1 2.604(5) 2_656
